data_4513413
loop_
_publ_author_name
'George, Fanny'
'Norberg, Bernadette'
'Wouters, Johan'
'Leyssens, Tom'

_publ_section_title
;
 Structural Investigation of Substituent Effect on Hydrogen Bonding in
 (S)-Phenylglycine Amide Benzaldimines
;
_journal_issue 8
_journal_name_full 'Crystal Growth &amp; Design'
_journal_page_first 4005
_journal_paper_doi 10.1021/acs.cgd.5b00621
_journal_volume 15
_journal_year 2015
_chemical_absolute_configuration rm
_chemical_formula_moiety 'C16 H16 N2 O2'
_chemical_formula_sum 'C16 H16 N2 O2'
_chemical_formula_weight 268.31
_chemical_name_systematic
;
 ?
;
_space_group_IT_number 4
_symmetry_cell_setting monoclinic
_symmetry_space_group_name_Hall 'P 2yb'
_symmetry_space_group_name_H-M 'P 1 21 1'
_atom_sites_solution_hydrogens geom
_atom_sites_solution_primary direct
_atom_sites_solution_secondary difmap
_audit_creation_method SHELXL-97
_cell_angle_alpha 90.00
_cell_angle_beta 100.982(7)
_cell_angle_gamma 90.00
_cell_formula_units_Z 2
_cell_length_a 8.6581(7)
_cell_length_b 5.1375(3)
_cell_length_c 15.7993(10)
_cell_measurement_reflns_used 1381
_cell_measurement_temperature 293(2)
_cell_measurement_theta_max 25.9730
_cell_measurement_theta_min 4.1780
_cell_volume 689.90(8)
_computing_cell_refinement
;
CrysAlisPro, Agilent Technologies,
Version 1.171.36.28 (release 01-02-2013 CrysAlis171 .NET)
(compiled Feb  1 2013,16:14:44)
;
_computing_data_collection
;
CrysAlisPro, Agilent Technologies,
Version 1.171.36.28 (release 01-02-2013 CrysAlis171 .NET)
(compiled Feb  1 2013,16:14:44)
;
_computing_data_reduction
;
CrysAlisPro, Agilent Technologies,
Version 1.171.36.28 (release 01-02-2013 CrysAlis171 .NET)
(compiled Feb  1 2013,16:14:44)
;
_computing_structure_refinement 'SHELXL-97 (Sheldrick, 1997)'
_computing_structure_solution Sir2004
_diffrn_ambient_temperature 293(2)
_diffrn_detector_area_resol_mean 10.3712
_diffrn_measured_fraction_theta_full 0.985
_diffrn_measured_fraction_theta_max 0.985
_diffrn_measurement_device_type 'Xcalibur, Ruby, Gemini ultra'
_diffrn_measurement_method '\w scans'
_diffrn_radiation_monochromator graphite
_diffrn_radiation_source 'fine-focus sealed tube'
_diffrn_radiation_type MoK\a
_diffrn_radiation_wavelength 0.71073
_diffrn_reflns_av_R_equivalents 0.0377
_diffrn_reflns_av_sigmaI/netI 0.0555
_diffrn_reflns_limit_h_max 10
_diffrn_reflns_limit_h_min -8
_diffrn_reflns_limit_k_max 6
_diffrn_reflns_limit_k_min -4
_diffrn_reflns_limit_l_max 16
_diffrn_reflns_limit_l_min -18
_diffrn_reflns_number 2639
_diffrn_reflns_theta_full 25.00
_diffrn_reflns_theta_max 25.02
_diffrn_reflns_theta_min 3.88
_exptl_absorpt_coefficient_mu 0.086
_exptl_absorpt_correction_T_max 0.9914
_exptl_absorpt_correction_T_min 0.9581
_exptl_absorpt_correction_type multi-scan
_exptl_absorpt_process_details
;
CrysAlisPro, Agilent Technologies,
Version 1.171.36.28 (release 01-02-2013 CrysAlis171 .NET)
(compiled Feb  1 2013,16:14:44)
Empirical absorption correction using spherical harmonics,
 implemented in SCALE3 ABSPACK scaling algorithm.
;
_exptl_crystal_colour colorless
_exptl_crystal_density_diffrn 1.292
_exptl_crystal_density_method 'not measured'
_exptl_crystal_description prism
_exptl_crystal_F_000 284
_exptl_crystal_size_max 0.50
_exptl_crystal_size_mid 0.20
_exptl_crystal_size_min 0.10
_refine_diff_density_max 0.130
_refine_diff_density_min -0.169
_refine_diff_density_rms 0.037
_refine_ls_abs_structure_details 'Flack H D (1983), Acta Cryst. A39, 876-881'
_refine_ls_abs_structure_Flack 0.00
_refine_ls_extinction_method none
_refine_ls_goodness_of_fit_ref 0.956
_refine_ls_hydrogen_treatment mixed
_refine_ls_matrix_type full
_refine_ls_number_parameters 194
_refine_ls_number_reflns 1853
_refine_ls_number_restraints 1
_refine_ls_restrained_S_all 0.956
_refine_ls_R_factor_all 0.0478
_refine_ls_R_factor_gt 0.0427
_refine_ls_shift/su_max 0.000
_refine_ls_shift/su_mean 0.000
_refine_ls_structure_factor_coef Fsqd
_refine_ls_weighting_details 'calc w=1/[\s^2^(Fo^2^)+(0.0743P)^2^+0.0154P] where P=(Fo^2^+2Fc^2^)/3'
_refine_ls_weighting_scheme calc
_refine_ls_wR_factor_gt 0.1119
_refine_ls_wR_factor_ref 0.1221
_reflns_number_gt 1665
_reflns_number_total 1853
_reflns_threshold_expression >2sigma(I)
_cod_data_source_file cg5b00621_si_001.cif
_cod_data_source_block m-OMe
_cod_depositor_comments 'Adding full bibliography for 4513392--4513414.cif.'
_cod_original_sg_symbol_H-M 'P 21'
_cod_database_code 4513413

loop_
_symmetry_equiv_pos_as_xyz
'x, y, z'
'-x, y+1/2, -z'

loop_
_atom_site_label
_atom_site_type_symbol
_atom_site_fract_x
_atom_site_fract_y
_atom_site_fract_z
_atom_site_U_iso_or_equiv
_atom_site_adp_type
_atom_site_occupancy
_atom_site_symmetry_multiplicity
_atom_site_calc_flag
_atom_site_refinement_flags
C1 C 0.2712(3) -0.2074(6) 0.63678(15) 0.0407(6) Uani 1 1 d .
C2 C 0.1950(3) -0.2346(6) 0.55096(16) 0.0453(7) Uani 1 1 d .
H2 H 0.1124 -0.1242 0.5282 0.054 Uiso 1 1 calc R
C3 C 0.2431(3) -0.4281(6) 0.49933(16) 0.0451(7) Uani 1 1 d .
C4 C 0.3668(3) -0.5903(6) 0.53236(17) 0.0488(7) Uani 1 1 d .
H4 H 0.3987 -0.7190 0.4980 0.059 Uiso 1 1 calc R
C5 C 0.4436(3) -0.5597(6) 0.61770(18) 0.0503(7) Uani 1 1 d .
H5 H 0.5278 -0.6675 0.6401 0.060 Uiso 1 1 calc R
C6 C 0.3957(3) -0.3704(6) 0.66935(16) 0.0471(7) Uani 1 1 d .
H6 H 0.4474 -0.3526 0.7263 0.057 Uiso 1 1 calc R
C7 C 0.2203(3) 0.0009(6) 0.68903(15) 0.0405(6) Uani 1 1 d .
H7 H 0.1638 0.1405 0.6612 0.049 Uiso 1 1 calc R
C8 C 0.2001(3) 0.2276(5) 0.81484(15) 0.0384(6) Uani 1 1 d .
C9 C 0.3290(3) 0.2841(5) 0.89377(16) 0.0374(6) Uani 1 1 d .
C10 C 0.0431(3) 0.1749(5) 0.84191(14) 0.0398(7) Uani 1 1 d .
C11 C 0.0210(3) -0.0299(7) 0.89496(18) 0.0525(8) Uani 1 1 d .
H11 H 0.1048 -0.1394 0.9165 0.063 Uiso 1 1 calc R
C12 C -0.1241(4) -0.0741(9) 0.9163(2) 0.0678(10) Uani 1 1 d .
H12 H -0.1369 -0.2136 0.9518 0.081 Uiso 1 1 calc R
C13 C -0.2489(4) 0.0842(10) 0.8860(2) 0.0748(11) Uani 1 1 d .
H13 H -0.3462 0.0536 0.9010 0.090 Uiso 1 1 calc R
C14 C -0.2296(4) 0.2893(9) 0.8332(3) 0.0802(12) Uani 1 1 d .
H14 H -0.3136 0.3994 0.8126 0.096 Uiso 1 1 calc R
C15 C -0.0844(4) 0.3320(8) 0.8105(2) 0.0627(9) Uani 1 1 d .
H15 H -0.0728 0.4686 0.7736 0.075 Uiso 1 1 calc R
C16 C 0.1968(5) -0.6404(8) 0.3622(2) 0.0719(10) Uani 1 1 d .
H16A H 0.3039 -0.6226 0.3549 0.108 Uiso 1 1 calc R
H16B H 0.1279 -0.6305 0.3069 0.108 Uiso 1 1 calc R
H16C H 0.1834 -0.8055 0.3883 0.108 Uiso 1 1 calc R
N1 N 0.2505(2) -0.0029(5) 0.77051(12) 0.0403(5) Uani 1 1 d .
N2 N 0.3782(3) 0.5275(5) 0.90233(15) 0.0456(6) Uani 1 1 d .
O1 O 0.3804(2) 0.1083(4) 0.94362(11) 0.0501(5) Uani 1 1 d .
O2 O 0.1598(2) -0.4359(5) 0.41626(11) 0.0609(6) Uani 1 1 d .
H8 H 0.185(3) 0.380(6) 0.7769(15) 0.027(6) Uiso 1 1 d .
H2B H 0.336(3) 0.673(6) 0.8647(17) 0.038(7) Uiso 1 1 d .
H2A H 0.447(4) 0.578(7) 0.949(2) 0.059(9) Uiso 1 1 d .

loop_
_atom_site_aniso_label
_atom_site_aniso_U_11
_atom_site_aniso_U_22
_atom_site_aniso_U_33
_atom_site_aniso_U_23
_atom_site_aniso_U_13
_atom_site_aniso_U_12
C1 0.0480(14) 0.0439(16) 0.0316(13) 0.0002(12) 0.0112(11) -0.0051(13)
C2 0.0508(14) 0.0497(18) 0.0357(14) -0.0004(13) 0.0089(11) 0.0026(14)
C3 0.0507(15) 0.0500(16) 0.0353(13) -0.0068(13) 0.0099(11) -0.0046(14)
C4 0.0552(17) 0.0475(17) 0.0475(15) -0.0071(14) 0.0192(13) 0.0031(14)
C5 0.0536(16) 0.0502(19) 0.0489(15) 0.0022(14) 0.0142(13) 0.0086(15)
C6 0.0487(15) 0.057(2) 0.0358(12) 0.0005(14) 0.0074(11) -0.0010(14)
C7 0.0448(13) 0.0431(16) 0.0327(12) -0.0009(12) 0.0052(10) -0.0018(12)
C8 0.0514(14) 0.0322(15) 0.0299(12) 0.0030(12) 0.0038(11) 0.0009(12)
C9 0.0443(13) 0.0373(16) 0.0306(13) -0.0037(12) 0.0072(11) 0.0003(13)
C10 0.0457(14) 0.0442(17) 0.0280(11) -0.0060(12) 0.0029(10) 0.0010(13)
C11 0.0518(15) 0.060(2) 0.0469(15) 0.0094(15) 0.0124(12) 0.0075(15)
C12 0.067(2) 0.085(3) 0.0566(18) 0.0087(19) 0.0241(16) -0.003(2)
C13 0.0548(18) 0.109(3) 0.0646(19) -0.006(2) 0.0213(16) -0.001(2)
C14 0.0490(18) 0.106(3) 0.083(2) 0.003(3) 0.0067(17) 0.026(2)
C15 0.0563(18) 0.072(2) 0.0571(18) 0.0147(17) 0.0031(14) 0.0122(17)
C16 0.097(3) 0.074(3) 0.0432(17) -0.0199(17) 0.0081(16) 0.013(2)
N1 0.0490(12) 0.0397(13) 0.0321(11) -0.0025(9) 0.0073(9) -0.0023(10)
N2 0.0548(13) 0.0409(16) 0.0369(12) -0.0020(11) -0.0021(11) -0.0035(12)
O1 0.0592(11) 0.0423(11) 0.0424(10) 0.0079(10) -0.0068(9) 0.0003(10)
O2 0.0706(13) 0.0711(15) 0.0370(10) -0.0205(10) 0.0000(9) 0.0114(12)

loop_
_atom_type_symbol
_atom_type_description
_atom_type_scat_dispersion_real
_atom_type_scat_dispersion_imag
_atom_type_scat_source
C C 0.0033 0.0016 'International Tables Vol C Tables 4.2.6.8 and 6.1.1.4'
H H 0.0000 0.0000 'International Tables Vol C Tables 4.2.6.8 and 6.1.1.4'
N N 0.0061 0.0033 'International Tables Vol C Tables 4.2.6.8 and 6.1.1.4'
O O 0.0106 0.0060 'International Tables Vol C Tables 4.2.6.8 and 6.1.1.4'

loop_
_geom_angle_atom_site_label_1
_geom_angle_atom_site_label_2
_geom_angle_atom_site_label_3
_geom_angle
C6 C1 C2 119.4(3)
C6 C1 C7 121.8(2)
C2 C1 C7 118.8(2)
C1 C2 C3 119.9(3)
C1 C2 H2 120.0
C3 C2 H2 120.0
O2 C3 C4 125.0(3)
O2 C3 C2 114.7(2)
C4 C3 C2 120.3(2)
C3 C4 C5 119.4(3)
C3 C4 H4 120.3
C5 C4 H4 120.3
C6 C5 C4 120.6(3)
C6 C5 H5 119.7
C4 C5 H5 119.7
C5 C6 C1 120.4(2)
C5 C6 H6 119.8
C1 C6 H6 119.8
N1 C7 C1 122.3(2)
N1 C7 H7 118.8
C1 C7 H7 118.8
N1 C8 C10 110.4(2)
N1 C8 C9 107.5(2)
C10 C8 C9 110.77(18)
N1 C8 H8 111.5(14)
C10 C8 H8 106.8(14)
C9 C8 H8 109.9(15)
O1 C9 N2 124.2(2)
O1 C9 C8 120.1(2)
N2 C9 C8 115.7(2)
C11 C10 C15 118.0(3)
C11 C10 C8 122.7(2)
C15 C10 C8 119.3(3)
C12 C11 C10 120.8(3)
C12 C11 H11 119.6
C10 C11 H11 119.6
C13 C12 C11 120.9(4)
C13 C12 H12 119.6
C11 C12 H12 119.6
C12 C13 C14 119.3(3)
C12 C13 H13 120.3
C14 C13 H13 120.3
C13 C14 C15 119.9(3)
C13 C14 H14 120.0
C15 C14 H14 120.0
C10 C15 C14 121.1(3)
C10 C15 H15 119.5
C14 C15 H15 119.5
O2 C16 H16A 109.5
O2 C16 H16B 109.5
H16A C16 H16B 109.5
O2 C16 H16C 109.5
H16A C16 H16C 109.5
H16B C16 H16C 109.5
C7 N1 C8 116.5(2)
C9 N2 H2B 125.9(16)
C9 N2 H2A 120(2)
H2B N2 H2A 113(3)
C3 O2 C16 117.2(3)

loop_
_geom_bond_atom_site_label_1
_geom_bond_atom_site_label_2
_geom_bond_distance
C1 C6 1.384(4)
C1 C2 1.397(3)
C1 C7 1.470(4)
C2 C3 1.399(4)
C2 H2 0.9300
C3 O2 1.373(3)
C3 C4 1.378(4)
C4 C5 1.394(4)
C4 H4 0.9300
C5 C6 1.383(4)
C5 H5 0.9300
C6 H6 0.9300
C7 N1 1.264(3)
C7 H7 0.9300
C8 N1 1.483(4)
C8 C10 1.525(4)
C8 C9 1.534(4)
C8 H8 0.98(3)
C9 O1 1.225(3)
C9 N2 1.320(4)
C10 C11 1.381(4)
C10 C15 1.381(4)
C11 C12 1.380(4)
C11 H11 0.9300
C12 C13 1.365(6)
C12 H12 0.9300
C13 C14 1.374(6)
C13 H13 0.9300
C14 C15 1.389(5)
C14 H14 0.9300
C15 H15 0.9300
C16 O2 1.429(4)
C16 H16A 0.9600
C16 H16B 0.9600
C16 H16C 0.9600
N2 H2B 0.98(3)
N2 H2A 0.90(3)

loop_
_geom_torsion_atom_site_label_1
_geom_torsion_atom_site_label_2
_geom_torsion_atom_site_label_3
_geom_torsion_atom_site_label_4
_geom_torsion
C6 C1 C2 C3 1.1(4)
C7 C1 C2 C3 178.8(3)
C1 C2 C3 O2 -179.9(2)
C1 C2 C3 C4 -0.8(4)
O2 C3 C4 C5 179.0(3)
C2 C3 C4 C5 0.0(4)
C3 C4 C5 C6 0.7(4)
C4 C5 C6 C1 -0.4(4)
C2 C1 C6 C5 -0.4(4)
C7 C1 C6 C5 -178.1(3)
C6 C1 C7 N1 -22.0(4)
C2 C1 C7 N1 160.3(3)
N1 C8 C9 O1 -49.1(3)
C10 C8 C9 O1 71.6(3)
N1 C8 C9 N2 130.3(2)
C10 C8 C9 N2 -108.9(3)
N1 C8 C10 C11 57.6(3)
C9 C8 C10 C11 -61.4(3)
N1 C8 C10 C15 -120.4(3)
C9 C8 C10 C15 120.6(3)
C15 C10 C11 C12 -0.5(4)
C8 C10 C11 C12 -178.5(3)
C10 C11 C12 C13 -0.4(5)
C11 C12 C13 C14 0.3(6)
C12 C13 C14 C15 0.6(6)
C11 C10 C15 C14 1.5(5)
C8 C10 C15 C14 179.6(3)
C13 C14 C15 C10 -1.6(6)
C1 C7 N1 C8 176.5(2)
C10 C8 N1 C7 97.5(3)
C9 C8 N1 C7 -141.5(2)
C4 C3 O2 C16 5.0(4)
C2 C3 O2 C16 -176.0(3)
